data_7000657
loop_
_publ_author_name
'Wong, Elizabeth'
'Li, John'
'Seward, Corey'
'Wang, Suning'

_publ_section_title
;
 Cu(i) and Ag(i) complexes of 7-azaindolyl and
 2,2&#x2032;-dipyridylamino substituted 1,3,5-triazine and benzene: the
 central core impact on structure, solution dynamics and fluorescence
 of the complexes
;
_journal_issue 10
_journal_name_full 'Dalton Transactions'
_journal_page_first 1776
_journal_page_last 1785
_journal_paper_doi 10.1039/b814393e
_journal_year 2009
_chemical_formula_sum 'C48 H30 Ag4 N22 O12'
_chemical_formula_weight 1538.42
_chemical_name_systematic
;
?
;
_space_group_IT_number 2
_symmetry_cell_setting triclinic
_symmetry_space_group_name_Hall '-P 1'
_symmetry_space_group_name_H-M 'P -1'
_atom_sites_solution_hydrogens geom
_atom_sites_solution_primary direct
_atom_sites_solution_secondary difmap
_audit_creation_method SHELXL-97
_cell_angle_alpha 100.933(8)
_cell_angle_beta 94.262(8)
_cell_angle_gamma 115.538(7)
_cell_formula_units_Z 1
_cell_length_a 10.365(5)
_cell_length_b 10.660(5)
_cell_length_c 12.142(6)
_cell_measurement_temperature 180(2)
_cell_volume 1169.9(10)
_computing_structure_refinement 'SHELXL-97 (Sheldrick, 1997)'
_computing_structure_solution 'SHELXS-97 (Sheldrick, 1990)'
_diffrn_ambient_temperature 180(2)
_diffrn_measured_fraction_theta_full 0.983
_diffrn_measured_fraction_theta_max 0.983
_diffrn_radiation_monochromator graphite
_diffrn_radiation_source 'fine-focus sealed tube'
_diffrn_radiation_type MoK\a
_diffrn_radiation_wavelength 0.71073
_diffrn_reflns_av_R_equivalents 0.0942
_diffrn_reflns_av_sigmaI/netI 0.2683
_diffrn_reflns_limit_h_max 11
_diffrn_reflns_limit_h_min -12
_diffrn_reflns_limit_k_max 12
_diffrn_reflns_limit_k_min -13
_diffrn_reflns_limit_l_max 13
_diffrn_reflns_limit_l_min -14
_diffrn_reflns_number 7037
_diffrn_reflns_theta_full 26.00
_diffrn_reflns_theta_max 26.00
_diffrn_reflns_theta_min 2.21
_exptl_absorpt_coefficient_mu 1.746
_exptl_absorpt_correction_T_max 0.8447
_exptl_absorpt_correction_T_min 0.7215
_exptl_absorpt_correction_type multi-scan
_exptl_crystal_density_diffrn 2.183
_exptl_crystal_density_method 'not measured'
_exptl_crystal_F_000 756
_exptl_crystal_size_max 0.20
_exptl_crystal_size_mid 0.20
_exptl_crystal_size_min 0.10
_refine_diff_density_max 1.104
_refine_diff_density_min -1.176
_refine_diff_density_rms 0.153
_refine_ls_extinction_method none
_refine_ls_goodness_of_fit_ref 0.847
_refine_ls_hydrogen_treatment constr
_refine_ls_matrix_type full
_refine_ls_number_parameters 388
_refine_ls_number_reflns 4514
_refine_ls_number_restraints 0
_refine_ls_restrained_S_all 0.847
_refine_ls_R_factor_all 0.1821
_refine_ls_R_factor_gt 0.0729
_refine_ls_shift/su_max 0.000
_refine_ls_shift/su_mean 0.000
_refine_ls_structure_factor_coef Fsqd
_refine_ls_weighting_details 'calc w=1/[\s^2^(Fo^2^)+(0.0410P)^2^+0.0000P] where P=(Fo^2^+2Fc^2^)/3'
_refine_ls_weighting_scheme calc
_refine_ls_wR_factor_gt 0.1180
_refine_ls_wR_factor_ref 0.1375
_reflns_number_gt 1796
_reflns_number_total 4514
_reflns_threshold_expression >2sigma(I)
_cod_data_source_file b814393e.txt
_cod_data_source_block jli1
_cod_depositor_comments
;
The following automatic conversions were performed:
'_symmetry_cell_setting' value 'Triclinic' changed to 'triclinic'
according to '/home/saulius/struct/CIF-dictionaries/cif_core.dic'
dictionary named 'cif_core.dic' version 2.4.1 from
2010-06-29.

'_exptl_absorpt_correction_type' value 'Multi-scan' changed
to 'multi-scan' according to
'/home/saulius/struct/CIF-dictionaries/cif_core.dic' dictionary named
'cif_core.dic' version 2.4.1 from 2010-06-29.

Automatic conversion script
Id: cif_fix_enum 1527 2010-12-29 10:47:43Z saulius 
;
_cod_original_cell_volume 1170.0(9)
_cod_original_sg_symbol_H-M P-1
_cod_database_code 7000657

loop_
_symmetry_equiv_pos_as_xyz
'x, y, z'
'-x, -y, -z'

loop_
_atom_site_label
_atom_site_type_symbol
_atom_site_fract_x
_atom_site_fract_y
_atom_site_fract_z
_atom_site_U_iso_or_equiv
_atom_site_adp_type
_atom_site_occupancy
_atom_site_symmetry_multiplicity
_atom_site_calc_flag
_atom_site_refinement_flags
_atom_site_disorder_assembly
_atom_site_disorder_group
Ag1 Ag 1.31854(10) 1.03317(10) 0.39678(10) 0.0483(4) Uani 1 1 d . . .
Ag2 Ag 0.76686(10) 0.96726(10) 0.26600(9) 0.0421(3) Uani 1 1 d . . .
O1 O 0.9672(9) 1.1427(9) 0.6168(9) 0.056(3) Uani 1 1 d . . .
O2 O 0.8150(8) 1.0270(8) 0.4634(7) 0.045(2) Uani 1 1 d . . .
O3 O 1.0388(10) 1.1684(9) 0.4589(8) 0.056(3) Uani 1 1 d . . .
O4 O 1.5289(10) 0.9052(10) 0.3341(9) 0.091(4) Uani 1 1 d . . .
O5 O 1.2998(10) 0.7934(9) 0.2999(8) 0.064(3) Uani 1 1 d . . .
O6 O 1.4245(12) 0.7323(10) 0.1891(9) 0.079(4) Uani 1 1 d . . .
N1 N 1.2404(10) 1.1522(10) 0.2557(8) 0.038(3) Uani 1 1 d . . .
N2 N 1.0021(10) 1.1223(10) 0.1935(8) 0.029(3) Uani 1 1 d . . .
N3 N 1.1940(9) 1.3515(9) 0.2878(7) 0.025(2) Uani 1 1 d . . .
N4 N 1.4231(9) 1.3805(9) 0.3379(8) 0.031(2) Uani 1 1 d . . .
N5 N 1.5184(9) 1.2277(9) 0.3991(8) 0.037(3) Uani 1 1 d . . .
N6 N 1.0596(10) 0.9360(9) 0.1509(8) 0.030(2) Uani 1 1 d . . .
N7 N 0.7966(10) 0.8234(10) 0.1171(8) 0.036(3) Uani 1 1 d . . .
N8 N 0.9660(9) 1.3251(9) 0.2337(8) 0.026(2) Uani 1 1 d . . .
N9 N 0.7247(10) 1.1255(10) 0.1784(8) 0.034(3) Uani 1 1 d . . .
N10 N 0.9438(13) 1.1152(11) 0.5143(11) 0.037(3) Uani 1 1 d . . .
C1 C 1.2781(12) 1.2900(13) 0.2922(10) 0.034(3) Uani 1 1 d . . .
C2 C 1.1002(12) 1.0751(11) 0.2070(10) 0.031(3) Uani 1 1 d . . .
C3 C 1.0574(13) 1.2660(13) 0.2412(9) 0.032(3) Uani 1 1 d . . .
C4 C 1.4840(12) 1.5277(12) 0.3418(11) 0.040(3) Uani 1 1 d . . .
H4A H 1.4330 1.5758 0.3169 0.048 Uiso 1 1 calc R . .
C5 C 1.6229(14) 1.5878(13) 0.3855(11) 0.049(4) Uani 1 1 d . . .
H5A H 1.6887 1.6864 0.3964 0.059 Uiso 1 1 calc R . .
C6 C 1.6587(11) 1.4842(12) 0.4133(11) 0.039(4) Uani 1 1 d . . .
C7 C 1.7808(13) 1.4822(13) 0.4618(10) 0.043(4) Uani 1 1 d . . .
H7A H 1.8697 1.5678 0.4868 0.052 Uiso 1 1 calc R . .
C8 C 1.7716(12) 1.3518(13) 0.4735(10) 0.038(3) Uani 1 1 d . . .
H8A H 1.8567 1.3463 0.5012 0.046 Uiso 1 1 calc R . .
C9 C 1.6424(14) 1.2326(13) 0.4456(10) 0.047(4) Uani 1 1 d . . .
H9A H 1.6392 1.1468 0.4599 0.056 Uiso 1 1 calc R . .
C10 C 1.5323(12) 1.3546(12) 0.3832(10) 0.036(3) Uani 1 1 d . . .
C11 C 1.1551(13) 0.8835(14) 0.1232(11) 0.042(4) Uani 1 1 d . . .
H11A H 1.2567 0.9350 0.1510 0.050 Uiso 1 1 calc R . .
C12 C 1.0923(13) 0.7544(13) 0.0543(11) 0.041(3) Uani 1 1 d . . .
H12A H 1.1390 0.6998 0.0231 0.050 Uiso 1 1 calc R . .
C13 C 0.9404(14) 0.7124(13) 0.0355(10) 0.038(3) Uani 1 1 d . . .
C14 C 0.8173(15) 0.5928(12) -0.0278(10) 0.048(4) Uani 1 1 d . . .
H14A H 0.8226 0.5130 -0.0737 0.058 Uiso 1 1 calc R . .
C15 C 0.6862(13) 0.5965(12) -0.0202(10) 0.040(3) Uani 1 1 d . . .
H15A H 0.5988 0.5212 -0.0660 0.048 Uiso 1 1 calc R . .
C16 C 0.6829(13) 0.7089(14) 0.0535(11) 0.046(4) Uani 1 1 d . . .
H16A H 0.5901 0.7041 0.0594 0.055 Uiso 1 1 calc R . .
C17 C 0.9200(13) 0.8263(12) 0.0994(10) 0.035(3) Uani 1 1 d . . .
C18 C 1.0197(13) 1.4744(11) 0.2526(10) 0.036(3) Uani 1 1 d . . .
H18A H 1.1178 1.5434 0.2817 0.043 Uiso 1 1 calc R . .
C19 C 0.9096(12) 1.5040(12) 0.2227(10) 0.041(3) Uani 1 1 d . . .
H19A H 0.9172 1.5969 0.2268 0.049 Uiso 1 1 calc R . .
C20 C 0.7805(13) 1.3724(12) 0.1840(9) 0.034(3) Uani 1 1 d . . .
C21 C 0.6377(11) 1.3351(12) 0.1409(11) 0.039(3) Uani 1 1 d . . .
H21A H 0.6079 1.4046 0.1282 0.047 Uiso 1 1 calc R . .
C22 C 0.5426(12) 1.1932(13) 0.1179(10) 0.039(3) Uani 1 1 d . . .
H22A H 0.4433 1.1622 0.0888 0.047 Uiso 1 1 calc R . .
C23 C 0.5889(13) 1.0921(12) 0.1363(10) 0.041(3) Uani 1 1 d . . .
H23A H 0.5190 0.9940 0.1176 0.049 Uiso 1 1 calc R . .
C24 C 0.8173(12) 1.2635(12) 0.1949(10) 0.031(3) Uani 1 1 d . . .
N11 N 1.4180(13) 0.8075(11) 0.2720(10) 0.039(3) Uani 1 1 d . . .

loop_
_atom_site_aniso_label
_atom_site_aniso_U_11
_atom_site_aniso_U_22
_atom_site_aniso_U_33
_atom_site_aniso_U_23
_atom_site_aniso_U_13
_atom_site_aniso_U_12
Ag1 0.0406(7) 0.0397(7) 0.0704(9) 0.0297(6) 0.0116(6) 0.0166(6)
Ag2 0.0384(7) 0.0308(6) 0.0563(8) 0.0125(6) 0.0113(6) 0.0139(5)
O1 0.061(6) 0.041(6) 0.039(7) -0.008(5) 0.009(6) 0.007(5)
O2 0.031(5) 0.043(5) 0.042(6) -0.006(5) -0.016(4) 0.010(4)
O3 0.063(6) 0.043(5) 0.061(7) 0.024(5) 0.016(5) 0.017(5)
O4 0.058(7) 0.053(6) 0.099(9) -0.011(7) 0.008(6) -0.020(6)
O5 0.046(6) 0.057(6) 0.082(8) 0.030(6) 0.007(6) 0.013(5)
O6 0.127(10) 0.043(6) 0.076(8) 0.005(6) 0.033(7) 0.048(7)
N1 0.036(6) 0.033(6) 0.038(7) 0.001(5) -0.006(5) 0.017(5)
N2 0.033(6) 0.033(6) 0.029(7) 0.004(5) 0.015(5) 0.021(5)
N3 0.021(5) 0.019(5) 0.029(6) 0.004(5) -0.007(5) 0.007(5)
N4 0.023(5) 0.022(5) 0.042(7) 0.011(5) -0.008(5) 0.006(4)
N5 0.027(6) 0.025(6) 0.052(7) 0.009(5) -0.003(5) 0.009(5)
N6 0.034(6) 0.027(6) 0.031(6) 0.011(5) 0.003(5) 0.014(5)
N7 0.023(6) 0.035(6) 0.053(8) 0.011(5) 0.001(5) 0.016(5)
N8 0.025(5) 0.020(5) 0.035(6) 0.004(5) -0.007(5) 0.014(4)
N9 0.029(6) 0.031(6) 0.040(7) 0.006(5) 0.004(5) 0.013(5)
N10 0.063(9) 0.023(6) 0.034(8) 0.007(6) 0.015(7) 0.026(6)
C1 0.027(7) 0.036(8) 0.025(8) 0.002(6) -0.009(6) 0.008(6)
C2 0.027(7) 0.021(6) 0.040(9) 0.004(6) 0.005(6) 0.009(6)
C3 0.045(8) 0.039(8) 0.013(7) 0.002(6) -0.006(6) 0.023(7)
C4 0.026(7) 0.030(7) 0.072(11) 0.023(7) 0.012(7) 0.016(6)
C5 0.055(10) 0.026(7) 0.063(11) 0.019(7) 0.005(8) 0.012(7)
C6 0.014(6) 0.025(7) 0.062(10) -0.001(7) -0.013(6) 0.002(5)
C7 0.039(8) 0.033(8) 0.037(9) -0.011(7) -0.003(7) 0.006(6)
C8 0.026(7) 0.044(8) 0.039(9) -0.008(7) -0.011(6) 0.021(7)
C9 0.057(9) 0.035(8) 0.045(10) 0.000(7) -0.009(8) 0.024(7)
C10 0.035(7) 0.034(7) 0.051(9) 0.029(7) 0.018(7) 0.017(6)
C11 0.029(7) 0.052(9) 0.047(10) 0.011(8) 0.013(7) 0.020(7)
C12 0.049(9) 0.038(8) 0.048(10) 0.010(7) 0.025(7) 0.027(7)
C13 0.056(9) 0.043(8) 0.036(9) 0.030(7) 0.018(7) 0.032(7)
C14 0.069(10) 0.023(7) 0.034(9) 0.008(6) 0.005(8) 0.003(7)
C15 0.034(8) 0.026(7) 0.034(9) -0.005(7) -0.012(7) -0.003(6)
C16 0.041(8) 0.052(9) 0.052(10) 0.019(8) -0.009(7) 0.028(7)
C17 0.043(8) 0.033(7) 0.028(8) 0.004(6) 0.000(7) 0.019(7)
C18 0.039(7) 0.016(6) 0.033(8) -0.004(6) -0.014(6) 0.002(6)
C19 0.043(8) 0.013(6) 0.052(9) -0.005(6) -0.011(7) 0.008(6)
C20 0.056(9) 0.047(8) 0.019(8) 0.019(6) 0.014(6) 0.038(7)
C21 0.023(7) 0.038(8) 0.074(11) 0.037(7) 0.010(7) 0.019(6)
C22 0.027(7) 0.048(8) 0.049(10) 0.020(7) 0.006(7) 0.020(7)
C23 0.035(8) 0.026(7) 0.040(9) 0.007(6) 0.001(7) -0.005(6)
C24 0.034(7) 0.032(7) 0.026(8) -0.001(6) 0.008(6) 0.016(6)
N11 0.053(8) 0.027(6) 0.048(9) 0.023(6) 0.011(7) 0.022(6)

loop_
_atom_type_symbol
_atom_type_description
_atom_type_scat_dispersion_real
_atom_type_scat_dispersion_imag
_atom_type_scat_source
C C 0.0033 0.0016 'International Tables Vol C Tables 4.2.6.8 and 6.1.1.4'
H H 0.0000 0.0000 'International Tables Vol C Tables 4.2.6.8 and 6.1.1.4'
N N 0.0061 0.0033 'International Tables Vol C Tables 4.2.6.8 and 6.1.1.4'
O O 0.0106 0.0060 'International Tables Vol C Tables 4.2.6.8 and 6.1.1.4'
Ag Ag -0.8971 1.1015 'International Tables Vol C Tables 4.2.6.8 and 6.1.1.4'

loop_
_geom_angle_atom_site_label_1
_geom_angle_atom_site_label_2
_geom_angle_atom_site_label_3
_geom_angle
_geom_angle_site_symmetry_1
_geom_angle_site_symmetry_3
_geom_angle_publ_flag
N5 Ag1 O2 130.5(3) . 2_776 ?
N5 Ag1 O5 118.2(3) . . ?
O2 Ag1 O5 100.9(3) 2_776 . ?
N5 Ag1 N1 75.5(3) . . ?
O2 Ag1 N1 117.8(3) 2_776 . ?
O5 Ag1 N1 112.5(3) . . ?
N7 Ag2 O2 139.2(3) . . ?
N7 Ag2 N9 101.8(3) . . ?
O2 Ag2 N9 117.1(3) . . ?
N7 Ag2 O4 123.2(3) . 1_455 ?
O2 Ag2 O4 72.4(3) . 1_455 ?
N9 Ag2 O4 88.2(4) . 1_455 ?
N7 Ag2 N2 71.8(3) . . ?
O2 Ag2 N2 108.4(3) . . ?
N9 Ag2 N2 71.1(3) . . ?
O4 Ag2 N2 157.3(3) 1_455 . ?
N10 O2 Ag1 106.1(8) . 2_776 ?
N10 O2 Ag2 118.6(8) . . ?
Ag1 O2 Ag2 135.3(4) 2_776 . ?
N11 O4 Ag2 118.3(9) . 1_655 ?
N11 O5 Ag1 110.6(7) . . ?
C1 N1 C2 112.6(10) . . ?
C1 N1 Ag1 116.7(8) . . ?
C2 N1 Ag1 112.2(7) . . ?
C2 N2 C3 112.1(9) . . ?
C2 N2 Ag2 110.4(7) . . ?
C3 N2 Ag2 113.1(7) . . ?
C1 N3 C3 115.8(9) . . ?
C10 N4 C1 131.7(10) . . ?
C10 N4 C4 107.2(9) . . ?
C1 N4 C4 121.1(10) . . ?
C9 N5 C10 114.0(10) . . ?
C9 N5 Ag1 115.7(8) . . ?
C10 N5 Ag1 128.7(8) . . ?
C11 N6 C2 124.0(10) . . ?
C11 N6 C17 106.6(9) . . ?
C2 N6 C17 129.0(10) . . ?
C17 N7 C16 113.3(10) . . ?
C17 N7 Ag2 125.2(8) . . ?
C16 N7 Ag2 120.1(8) . . ?
C3 N8 C24 131.4(9) . . ?
C3 N8 C18 120.8(9) . . ?
C24 N8 C18 107.3(9) . . ?
C23 N9 C24 114.2(10) . . ?
C23 N9 Ag2 118.6(8) . . ?
C24 N9 Ag2 124.3(8) . . ?
O1 N10 O3 122.4(12) . . ?
O1 N10 O2 117.6(12) . . ?
O3 N10 O2 120.0(12) . . ?
N3 C1 N1 126.9(10) . . ?
N3 C1 N4 115.8(10) . . ?
N1 C1 N4 117.2(11) . . ?
N2 C2 N1 127.6(10) . . ?
N2 C2 N6 116.2(10) . . ?
N1 C2 N6 115.5(10) . . ?
N3 C3 N8 118.0(10) . . ?
N3 C3 N2 124.8(11) . . ?
N8 C3 N2 117.1(10) . . ?
C5 C4 N4 108.9(11) . . ?
C4 C5 C6 109.3(11) . . ?
C7 C6 C10 116.8(12) . . ?
C7 C6 C5 136.1(11) . . ?
C10 C6 C5 107.0(10) . . ?
C6 C7 C8 118.3(11) . . ?
C9 C8 C7 120.4(11) . . ?
N5 C9 C8 124.2(12) . . ?
N5 C10 N4 126.3(10) . . ?
N5 C10 C6 126.2(11) . . ?
N4 C10 C6 107.5(10) . . ?
C12 C11 N6 113.2(11) . . ?
C11 C12 C13 106.5(11) . . ?
C14 C13 C17 117.2(12) . . ?
C14 C13 C12 135.5(13) . . ?
C17 C13 C12 107.3(11) . . ?
C15 C14 C13 116.1(12) . . ?
C16 C15 C14 119.8(11) . . ?
N7 C16 C15 126.1(12) . . ?
N7 C17 N6 126.7(11) . . ?
N7 C17 C13 126.6(11) . . ?
N6 C17 C13 106.3(10) . . ?
C19 C18 N8 109.1(9) . . ?
C18 C19 C20 108.2(10) . . ?
C21 C20 C24 118.5(11) . . ?
C21 C20 C19 134.5(11) . . ?
C24 C20 C19 107.0(10) . . ?
C22 C21 C20 116.2(11) . . ?
C21 C22 C23 121.1(11) . . ?
N9 C23 C22 123.8(10) . . ?
N9 C24 N8 125.7(11) . . ?
N9 C24 C20 125.8(11) . . ?
N8 C24 C20 108.3(10) . . ?
O6 N11 O4 121.0(13) . . ?
O6 N11 O5 122.3(13) . . ?
O4 N11 O5 116.7(12) . . ?

loop_
_geom_bond_atom_site_label_1
_geom_bond_atom_site_label_2
_geom_bond_distance
_geom_bond_site_symmetry_2
_geom_bond_publ_flag
Ag1 N5 2.204(9) . ?
Ag1 O2 2.282(9) 2_776 ?
Ag1 O5 2.520(9) . ?
Ag1 N1 2.589(10) . ?
Ag2 N7 2.271(9) . ?
Ag2 O2 2.318(8) . ?
Ag2 N9 2.327(10) . ?
Ag2 O4 2.511(10) 1_455 ?
Ag2 N2 2.617(9) . ?
O1 N10 1.203(12) . ?
O2 N10 1.274(12) . ?
O2 Ag1 2.282(9) 2_776 ?
O3 N10 1.227(12) . ?
O4 N11 1.231(12) . ?
O4 Ag2 2.511(10) 1_655 ?
O5 N11 1.249(12) . ?
O6 N11 1.188(12) . ?
N1 C1 1.318(13) . ?
N1 C2 1.340(12) . ?
N2 C2 1.327(12) . ?
N2 C3 1.367(13) . ?
N3 C1 1.301(13) . ?
N3 C3 1.315(13) . ?
N4 C10 1.377(13) . ?
N4 C1 1.385(13) . ?
N4 C4 1.405(13) . ?
N5 C9 1.340(14) . ?
N5 C10 1.350(13) . ?
N6 C11 1.364(13) . ?
N6 C2 1.370(13) . ?
N6 C17 1.408(13) . ?
N7 C17 1.301(13) . ?
N7 C16 1.320(13) . ?
N8 C3 1.351(13) . ?
N8 C24 1.389(13) . ?
N8 C18 1.405(12) . ?
N9 C23 1.327(13) . ?
N9 C24 1.329(13) . ?
C4 C5 1.314(15) . ?
C5 C6 1.395(15) . ?
C6 C7 1.367(15) . ?
C6 C10 1.391(14) . ?
C7 C8 1.387(16) . ?
C8 C9 1.351(15) . ?
C11 C12 1.315(14) . ?
C12 C13 1.426(15) . ?
C13 C14 1.387(15) . ?
C13 C17 1.417(15) . ?
C14 C15 1.386(16) . ?
C15 C16 1.367(15) . ?
C18 C19 1.352(14) . ?
C19 C20 1.420(14) . ?
C20 C21 1.386(14) . ?
C20 C24 1.393(15) . ?
C21 C22 1.360(14) . ?
C22 C23 1.400(15) . ?

loop_
_geom_torsion_atom_site_label_1
_geom_torsion_atom_site_label_2
_geom_torsion_atom_site_label_3
_geom_torsion_atom_site_label_4
_geom_torsion
_geom_torsion_site_symmetry_1
_geom_torsion_site_symmetry_2
_geom_torsion_site_symmetry_3
_geom_torsion_site_symmetry_4
_geom_torsion_publ_flag
N7 Ag2 O2 N10 78.6(9) . . . . ?
N9 Ag2 O2 N10 -82.2(8) . . . . ?
O4 Ag2 O2 N10 -160.6(8) 1_455 . . . ?
N2 Ag2 O2 N10 -4.5(8) . . . . ?
N7 Ag2 O2 Ag1 -102.2(6) . . . 2_776 ?
N9 Ag2 O2 Ag1 97.0(5) . . . 2_776 ?
O4 Ag2 O2 Ag1 18.5(5) 1_455 . . 2_776 ?
N2 Ag2 O2 Ag1 174.7(4) . . . 2_776 ?
N5 Ag1 O5 N11 7.7(9) . . . . ?
O2 Ag1 O5 N11 -140.8(8) 2_776 . . . ?
N1 Ag1 O5 N11 92.8(8) . . . . ?
N5 Ag1 N1 C1 -49.6(9) . . . . ?
O2 Ag1 N1 C1 78.8(9) 2_776 . . . ?
O5 Ag1 N1 C1 -164.5(8) . . . . ?
N5 Ag1 N1 C2 178.3(8) . . . . ?
O2 Ag1 N1 C2 -53.3(8) 2_776 . . . ?
O5 Ag1 N1 C2 63.4(8) . . . . ?
N7 Ag2 N2 C2 -63.3(7) . . . . ?
O2 Ag2 N2 C2 73.7(7) . . . . ?
N9 Ag2 N2 C2 -173.2(8) . . . . ?
O4 Ag2 N2 C2 161.9(8) 1_455 . . . ?
N7 Ag2 N2 C3 170.1(8) . . . . ?
O2 Ag2 N2 C3 -52.9(8) . . . . ?
N9 Ag2 N2 C3 60.2(8) . . . . ?
O4 Ag2 N2 C3 35.3(13) 1_455 . . . ?
O2 Ag1 N5 C9 80.7(9) 2_776 . . . ?
O5 Ag1 N5 C9 -56.8(9) . . . . ?
N1 Ag1 N5 C9 -164.9(9) . . . . ?
O2 Ag1 N5 C10 -83.6(11) 2_776 . . . ?
O5 Ag1 N5 C10 138.9(10) . . . . ?
N1 Ag1 N5 C10 30.8(10) . . . . ?
O2 Ag2 N7 C17 -56.3(11) . . . . ?
N9 Ag2 N7 C17 106.2(10) . . . . ?
O4 Ag2 N7 C17 -158.2(9) 1_455 . . . ?
N2 Ag2 N7 C17 40.9(9) . . . . ?
O2 Ag2 N7 C16 109.7(9) . . . . ?
N9 Ag2 N7 C16 -87.7(9) . . . . ?
O4 Ag2 N7 C16 7.8(10) 1_455 . . . ?
N2 Ag2 N7 C16 -153.1(9) . . . . ?
N7 Ag2 N9 C23 90.0(9) . . . . ?
O2 Ag2 N9 C23 -102.6(8) . . . . ?
O4 Ag2 N9 C23 -33.5(8) 1_455 . . . ?
N2 Ag2 N9 C23 155.9(9) . . . . ?
N7 Ag2 N9 C24 -110.4(9) . . . . ?
O2 Ag2 N9 C24 57.0(10) . . . . ?
O4 Ag2 N9 C24 126.1(9) 1_455 . . . ?
N2 Ag2 N9 C24 -44.5(9) . . . . ?
Ag1 O2 N10 O1 2.0(12) 2_776 . . . ?
Ag2 O2 N10 O1 -178.6(8) . . . . ?
Ag1 O2 N10 O3 -178.2(8) 2_776 . . . ?
Ag2 O2 N10 O3 1.2(13) . . . . ?
C3 N3 C1 N1 -0.5(19) . . . . ?
C3 N3 C1 N4 177.9(10) . . . . ?
C2 N1 C1 N3 2.2(19) . . . . ?
Ag1 N1 C1 N3 -129.7(12) . . . . ?
C2 N1 C1 N4 -176.2(10) . . . . ?
Ag1 N1 C1 N4 51.9(13) . . . . ?
C10 N4 C1 N3 160.2(12) . . . . ?
C4 N4 C1 N3 -21.2(17) . . . . ?
C10 N4 C1 N1 -21.2(19) . . . . ?
C4 N4 C1 N1 157.4(11) . . . . ?
C3 N2 C2 N1 -2.9(17) . . . . ?
Ag2 N2 C2 N1 -130.1(11) . . . . ?
C3 N2 C2 N6 -172.8(10) . . . . ?
Ag2 N2 C2 N6 60.0(11) . . . . ?
C1 N1 C2 N2 -0.2(18) . . . . ?
Ag1 N1 C2 N2 133.9(11) . . . . ?
C1 N1 C2 N6 169.7(10) . . . . ?
Ag1 N1 C2 N6 -56.2(12) . . . . ?
C11 N6 C2 N2 157.5(11) . . . . ?
C17 N6 C2 N2 -14.2(18) . . . . ?
C11 N6 C2 N1 -13.6(17) . . . . ?
C17 N6 C2 N1 174.6(10) . . . . ?
C1 N3 C3 N8 -179.4(11) . . . . ?
C1 N3 C3 N2 -3.3(18) . . . . ?
C24 N8 C3 N3 -176.4(11) . . . . ?
C18 N8 C3 N3 13.1(16) . . . . ?
C24 N8 C3 N2 7.2(19) . . . . ?
C18 N8 C3 N2 -163.2(10) . . . . ?
C2 N2 C3 N3 4.8(17) . . . . ?
Ag2 N2 C3 N3 130.5(10) . . . . ?
C2 N2 C3 N8 -179.1(10) . . . . ?
Ag2 N2 C3 N8 -53.4(12) . . . . ?
C10 N4 C4 C5 0.9(14) . . . . ?
C1 N4 C4 C5 -178.1(11) . . . . ?
N4 C4 C5 C6 -0.8(16) . . . . ?
C4 C5 C6 C7 -178.4(14) . . . . ?
C4 C5 C6 C10 0.4(16) . . . . ?
C10 C6 C7 C8 2.4(18) . . . . ?
C5 C6 C7 C8 -179.0(15) . . . . ?
C6 C7 C8 C9 -5.1(19) . . . . ?
C10 N5 C9 C8 -0.9(18) . . . . ?
Ag1 N5 C9 C8 -167.5(10) . . . . ?
C7 C8 C9 N5 4(2) . . . . ?
C9 N5 C10 N4 -179.6(11) . . . . ?
Ag1 N5 C10 N4 -15.1(18) . . . . ?
C9 N5 C10 C6 -2.0(19) . . . . ?
Ag1 N5 C10 C6 162.5(9) . . . . ?
C1 N4 C10 N5 -4(2) . . . . ?
C4 N4 C10 N5 177.4(11) . . . . ?
C1 N4 C10 C6 178.2(12) . . . . ?
C4 N4 C10 C6 -0.6(14) . . . . ?
C7 C6 C10 N5 1.2(19) . . . . ?
C5 C6 C10 N5 -177.8(12) . . . . ?
C7 C6 C10 N4 179.2(10) . . . . ?
C5 C6 C10 N4 0.2(15) . . . . ?
C2 N6 C11 C12 -169.9(11) . . . . ?
C17 N6 C11 C12 3.5(14) . . . . ?
N6 C11 C12 C13 -1.9(15) . . . . ?
C11 C12 C13 C14 179.2(13) . . . . ?
C11 C12 C13 C17 -0.4(14) . . . . ?
C17 C13 C14 C15 -1.1(16) . . . . ?
C12 C13 C14 C15 179.3(13) . . . . ?
C13 C14 C15 C16 -4.8(18) . . . . ?
C17 N7 C16 C15 3.9(18) . . . . ?
Ag2 N7 C16 C15 -163.7(10) . . . . ?
C14 C15 C16 N7 4(2) . . . . ?
C16 N7 C17 N6 177.6(11) . . . . ?
Ag2 N7 C17 N6 -15.5(17) . . . . ?
C16 N7 C17 C13 -10.8(18) . . . . ?
Ag2 N7 C17 C13 156.0(9) . . . . ?
C11 N6 C17 N7 169.4(12) . . . . ?
C2 N6 C17 N7 -17.7(19) . . . . ?
C11 N6 C17 C13 -3.5(12) . . . . ?
C2 N6 C17 C13 169.4(11) . . . . ?
C14 C13 C17 N7 9.8(18) . . . . ?
C12 C13 C17 N7 -170.5(12) . . . . ?
C14 C13 C17 N6 -177.2(10) . . . . ?
C12 C13 C17 N6 2.4(13) . . . . ?
C3 N8 C18 C19 170.4(11) . . . . ?
C24 N8 C18 C19 -2.1(13) . . . . ?
N8 C18 C19 C20 0.3(14) . . . . ?
C18 C19 C20 C21 -178.2(13) . . . . ?
C18 C19 C20 C24 1.6(14) . . . . ?
C24 C20 C21 C22 3.2(17) . . . . ?
C19 C20 C21 C22 -177.0(13) . . . . ?
C20 C21 C22 C23 -0.5(18) . . . . ?
C24 N9 C23 C22 -4.4(17) . . . . ?
Ag2 N9 C23 C22 157.2(9) . . . . ?
C21 C22 C23 N9 1(2) . . . . ?
C23 N9 C24 N8 -177.4(10) . . . . ?
Ag2 N9 C24 N8 22.2(16) . . . . ?
C23 N9 C24 C20 7.5(18) . . . . ?
Ag2 N9 C24 C20 -152.9(10) . . . . ?
C3 N8 C24 N9 16(2) . . . . ?
C18 N8 C24 N9 -172.8(11) . . . . ?
C3 N8 C24 C20 -168.3(12) . . . . ?
C18 N8 C24 C20 3.1(13) . . . . ?
C21 C20 C24 N9 -7.2(19) . . . . ?
C19 C20 C24 N9 173.0(12) . . . . ?
C21 C20 C24 N8 176.9(10) . . . . ?
C19 C20 C24 N8 -2.9(14) . . . . ?
Ag2 O4 N11 O6 9.5(15) 1_655 . . . ?
Ag2 O4 N11 O5 -169.6(8) 1_655 . . . ?
Ag1 O5 N11 O6 -147.1(10) . . . . ?
Ag1 O5 N11 O4 32.0(12) . . . . ?
